data_4028915
loop_
_publ_author_name
'Piotrkowska, Barbara'
'My\'sli\'nska, Ma\/lgorzata'
'Gdaniec, Maria'
'Herman, Aleksander'
'Po\/lo\'nski, Tadeusz'

_publ_section_title
;
 Conformational Properties, Chiroptical Spectra, and Molecular
 Self-Assembly of 2,3-Piperazinodiones and Their Dithiono Analogues
;
_journal_issue 7
_journal_name_full 'The Journal of Organic Chemistry'
_journal_page_first 2852
_journal_page_last 2861
_journal_paper_doi 10.1021/jo800037w
_journal_volume 73
_journal_year 2008
_chemical_absolute_configuration syn
_chemical_formula_moiety 'C5 H8 N2 O2'
_chemical_formula_sum 'C5 H8 N2 O2'
_chemical_formula_weight 128.13
_chemical_name_systematic
; 
(R)-5-Methyl-2,3-piperazynodione  
;
_space_group_IT_number 96
_symmetry_cell_setting tetragonal
_symmetry_space_group_name_Hall 'P 4nw 2abw'
_symmetry_space_group_name_H-M 'P 43 21 2'
_atom_sites_solution_hydrogens geom
_atom_sites_solution_primary direct
_atom_sites_solution_secondary difmap
_audit_creation_method SHELXL-97
_cell_angle_alpha 90.00
_cell_angle_beta 90.00
_cell_angle_gamma 90.00
_cell_formula_units_Z 8
_cell_length_a 6.98100(10)
_cell_length_b 6.98100(10)
_cell_length_c 24.2018(7)
_cell_measurement_reflns_used 2866
_cell_measurement_temperature 293(2)
_cell_measurement_theta_max 25
_cell_measurement_theta_min 4
_cell_volume 1179.46(4)
_computing_cell_refinement
;
CrysAlis CCD
;
_computing_data_collection
;
CrysAlis CCD (Oxford Diffraction, 2007)
;
_computing_data_reduction
;
CrysAlis RED (Oxford Diffraction, 2007)
;
_computing_molecular_graphics
; Stereochemical Workstation (Siemens, 1989).
Mercury, Version 1.4
(Macrae et al., 2006)
;
_computing_publication_material SHELXL-97
_computing_structure_refinement 'SHELXL-97 (Sheldrick, 1997)'
_computing_structure_solution 'SHELXS-97 (Sheldrick, 1997)'
_diffrn_ambient_temperature 293(2)
_diffrn_measured_fraction_theta_full 0.994
_diffrn_measured_fraction_theta_max 0.995
_diffrn_measurement_device_type 'Kuma KM4CCD \k geometry'
_diffrn_measurement_method '\w scans'
_diffrn_radiation_monochromator graphite
_diffrn_radiation_source 'fine-focus sealed tube'
_diffrn_radiation_type MoK\a
_diffrn_radiation_wavelength 0.71073
_diffrn_reflns_av_R_equivalents 0.0141
_diffrn_reflns_av_sigmaI/netI 0.0077
_diffrn_reflns_limit_h_max 7
_diffrn_reflns_limit_h_min -8
_diffrn_reflns_limit_k_max 8
_diffrn_reflns_limit_k_min -8
_diffrn_reflns_limit_l_max 30
_diffrn_reflns_limit_l_min -23
_diffrn_reflns_number 7224
_diffrn_reflns_theta_full 25.00
_diffrn_reflns_theta_max 26.36
_diffrn_reflns_theta_min 4.13
_diffrn_standards_decay_% 0
_diffrn_standards_number 0
_exptl_absorpt_coefficient_mu 0.113
_exptl_absorpt_correction_type none
_exptl_crystal_colour colorless
_exptl_crystal_density_diffrn 1.443
_exptl_crystal_density_method 'not measured'
_exptl_crystal_description bipyramide
_exptl_crystal_F_000 544
_exptl_crystal_size_max 0.6
_exptl_crystal_size_mid 0.6
_exptl_crystal_size_min 0.4
_refine_diff_density_max 0.124
_refine_diff_density_min -0.173
_refine_diff_density_rms 0.043
_refine_ls_extinction_method none
_refine_ls_goodness_of_fit_ref 1.102
_refine_ls_hydrogen_treatment constr
_refine_ls_matrix_type full
_refine_ls_number_parameters 82
_refine_ls_number_reflns 781
_refine_ls_number_restraints 0
_refine_ls_restrained_S_all 1.102
_refine_ls_R_factor_all 0.0316
_refine_ls_R_factor_gt 0.0282
_refine_ls_shift/su_max 0.001
_refine_ls_shift/su_mean 0.000
_refine_ls_structure_factor_coef Fsqd
_refine_ls_weighting_details 'calc w=1/[\s^2^(Fo^2^)+(0.0417P)^2^+0.2030P] where P=(Fo^2^+2Fc^2^)/3'
_refine_ls_weighting_scheme calc
_refine_ls_wR_factor_gt 0.0702
_refine_ls_wR_factor_ref 0.0736
_reflns_number_gt 719
_reflns_number_total 781
_reflns_threshold_expression I>2\s(I)
_cod_data_source_file jo800037wsup2.cif
_cod_data_source_block 3a
_cod_original_sg_symbol_Hall 'P 4nw 2abw '
_cod_database_code 4028915

loop_
_symmetry_equiv_pos_as_xyz
'x, y, z'
'-x, -y, z+1/2'
'-y+1/2, x+1/2, z+3/4'
'y+1/2, -x+1/2, z+1/4'
'-x+1/2, y+1/2, -z+3/4'
'x+1/2, -y+1/2, -z+1/4'
'y, x, -z'
'-y, -x, -z+1/2'

loop_
_atom_site_label
_atom_site_type_symbol
_atom_site_fract_x
_atom_site_fract_y
_atom_site_fract_z
_atom_site_U_iso_or_equiv
_atom_site_adp_type
_atom_site_occupancy
_atom_site_symmetry_multiplicity
_atom_site_calc_flag
_atom_site_refinement_flags
O2 O 0.9281(2) 0.4702(2) 0.47277(4) 0.0429(4) Uani 1 1 d .
O3 O 1.11058(17) 0.54466(18) 0.57137(4) 0.0328(3) Uani 1 1 d .
N1 N 0.6768(2) 0.3554(2) 0.52178(5) 0.0296(3) Uani 1 1 d .
H1A H 0.6267 0.3048 0.4928 0.036 Uiso 1 1 calc R
C2 C 0.8426(2) 0.4460(2) 0.51661(6) 0.0267(4) Uani 1 1 d .
C3 C 0.9362(2) 0.5169(2) 0.57035(6) 0.0239(3) Uani 1 1 d .
N4 N 0.82069(19) 0.53741(19) 0.61321(5) 0.0256(3) Uani 1 1 d .
H4A H 0.8700 0.5687 0.6445 0.031 Uiso 1 1 calc R
C5 C 0.6129(2) 0.5095(2) 0.61012(6) 0.0259(4) Uani 1 1 d .
H5A H 0.5542 0.6226 0.5931 0.031 Uiso 1 1 calc R
C6 C 0.5747(2) 0.3368(2) 0.57421(6) 0.0288(4) Uani 1 1 d .
H6A H 0.6167 0.2217 0.5931 0.035 Uiso 1 1 calc R
H6B H 0.4383 0.3257 0.5673 0.035 Uiso 1 1 calc R
C7 C 0.5315(3) 0.4831(3) 0.66783(6) 0.0370(4) Uani 1 1 d .
H7A H 0.5604 0.5939 0.6898 0.055 Uiso 1 1 calc R
H7B H 0.5876 0.3717 0.6845 0.055 Uiso 1 1 calc R
H7C H 0.3952 0.4671 0.6656 0.055 Uiso 1 1 calc R

loop_
_atom_site_aniso_label
_atom_site_aniso_U_11
_atom_site_aniso_U_22
_atom_site_aniso_U_33
_atom_site_aniso_U_23
_atom_site_aniso_U_13
_atom_site_aniso_U_12
O2 0.0501(8) 0.0580(9) 0.0204(5) -0.0040(5) 0.0075(5) -0.0102(7)
O3 0.0270(6) 0.0415(7) 0.0299(6) 0.0015(5) 0.0023(5) -0.0069(5)
N1 0.0335(8) 0.0340(8) 0.0214(6) -0.0050(5) -0.0045(5) -0.0033(6)
C2 0.0321(9) 0.0277(8) 0.0205(7) -0.0011(6) -0.0010(6) 0.0029(7)
C3 0.0290(8) 0.0224(7) 0.0202(6) 0.0025(6) -0.0002(6) -0.0014(6)
N4 0.0286(7) 0.0307(7) 0.0175(6) -0.0035(5) -0.0002(5) -0.0046(6)
C5 0.0251(8) 0.0258(8) 0.0267(8) -0.0002(7) 0.0028(6) 0.0002(6)
C6 0.0266(8) 0.0305(8) 0.0293(8) -0.0031(6) 0.0008(7) -0.0038(6)
C7 0.0380(10) 0.0392(10) 0.0336(9) -0.0051(7) 0.0121(7) -0.0055(8)

loop_
_atom_type_symbol
_atom_type_description
_atom_type_scat_dispersion_real
_atom_type_scat_dispersion_imag
_atom_type_scat_source
C C 0.0033 0.0016 'International Tables Vol C Tables 4.2.6.8 and 6.1.1.4'
H H 0.0000 0.0000 'International Tables Vol C Tables 4.2.6.8 and 6.1.1.4'
N N 0.0061 0.0033 'International Tables Vol C Tables 4.2.6.8 and 6.1.1.4'
O O 0.0106 0.0060 'International Tables Vol C Tables 4.2.6.8 and 6.1.1.4'

loop_
_geom_angle_atom_site_label_1
_geom_angle_atom_site_label_2
_geom_angle_atom_site_label_3
_geom_angle
C2 N1 C6 123.40(12)
C2 N1 H1A 118.3
C6 N1 H1A 118.3
O2 C2 N1 124.83(14)
O2 C2 C3 118.69(14)
N1 C2 C3 116.43(13)
O3 C3 N4 124.72(14)
O3 C3 C2 119.16(13)
N4 C3 C2 116.08(13)
C3 N4 C5 123.34(12)
C3 N4 H4A 118.3
C5 N4 H4A 118.3
N4 C5 C6 108.05(13)
N4 C5 C7 109.84(12)
C6 C5 C7 111.50(13)
N4 C5 H5A 109.1
C6 C5 H5A 109.1
C7 C5 H5A 109.1
N1 C6 C5 110.06(13)
N1 C6 H6A 109.6
C5 C6 H6A 109.6
N1 C6 H6B 109.6
C5 C6 H6B 109.6
H6A C6 H6B 108.2
C5 C7 H7A 109.5
C5 C7 H7B 109.5
H7A C7 H7B 109.5
C5 C7 H7C 109.5
H7A C7 H7C 109.5
H7B C7 H7C 109.5

loop_
_geom_bond_atom_site_label_1
_geom_bond_atom_site_label_2
_geom_bond_distance
O2 C2 1.2289(18)
O3 C3 1.2331(19)
N1 C2 1.325(2)
N1 C6 1.4610(19)
N1 H1A 0.8600
C2 C3 1.537(2)
C3 N4 1.3215(19)
N4 C5 1.466(2)
N4 H4A 0.8600
C5 C6 1.510(2)
C5 C7 1.519(2)
C5 H5A 0.9800
C6 H6A 0.9700
C6 H6B 0.9700
C7 H7A 0.9600
C7 H7B 0.9600
C7 H7C 0.9600

loop_
_geom_hbond_atom_site_label_D
_geom_hbond_atom_site_label_H
_geom_hbond_atom_site_label_A
_geom_hbond_distance_DH
_geom_hbond_distance_HA
_geom_hbond_distance_DA
_geom_hbond_angle_DHA
_geom_hbond_site_symmetry_A
N4 H4A O2 0.86 2.02 2.8599(16) 165.3 4_565
C7 H7A O3 0.96 2.56 3.353(2) 139.8 6_466
N1 H1A O3 0.86 2.14 2.9756(17) 164.0 7_546

loop_
_geom_torsion_atom_site_label_1
_geom_torsion_atom_site_label_2
_geom_torsion_atom_site_label_3
_geom_torsion_atom_site_label_4
_geom_torsion
C6 N1 C2 O2 -177.10(17)
C6 N1 C2 C3 5.8(2)
O2 C2 C3 O3 -20.5(2)
N1 C2 C3 O3 156.79(15)
O2 C2 C3 N4 161.68(16)
N1 C2 C3 N4 -21.0(2)
O3 C3 N4 C5 177.86(16)
C2 C3 N4 C5 -4.5(2)
C3 N4 C5 C6 40.83(19)
C3 N4 C5 C7 162.66(14)
C2 N1 C6 C5 31.3(2)
N4 C5 C6 N1 -51.43(16)
C7 C5 C6 N1 -172.23(13)
